data_2001698
loop_
_publ_author_name
'Cousson, A.'
'Bachet, B.'
'Kokel, B.'
'Hubert-Habart, M.'

_publ_section_title
;
 Structure of <i>N</i>,<i>N</i>'-dimethyl-4,4'-bipyridylium dichloride
 dihydrate
;
_journal_issue 5
_journal_name_full 'Acta Crystallographica Section C'
_journal_page_first 942
_journal_page_last 943
_journal_paper_doi 10.1107/S0108270191015019
_journal_volume 49
_journal_year 1993
_chemical_formula_moiety 'C12 H14 N2,2Cl,2(H2 O1)'
_chemical_formula_sum 'C12 H18 Cl2 N2 O2'
_chemical_formula_weight 293
_space_group_crystal_system triclinic
_space_group_IT_number 2
_space_group_name_Hall '-P 1'
_space_group_name_H-M_alt 'P -1'
_cell_angle_alpha 100.68(4)
_cell_angle_beta 93.40(3)
_cell_angle_gamma 107.04(4)
_cell_formula_units_Z 2
_cell_length_a 9.696(3)
_cell_length_b 11.322(4)
_cell_length_c 7.076(3)
_cell_volume 724.5(5)
_diffrn_radiation_type Cu
_diffrn_radiation_wavelength 1.5418
_exptl_absorpt_coefficient_mu 4.4
_exptl_crystal_density_diffrn 1.344
_exptl_crystal_F_000 308
_cod_data_source_file pa0264.cif
_cod_data_source_block pa0264_structure_1_of_1
_cod_depositor_comments
;
 Updating space group information and adding the symmetry operation list.

 Antanas Vaitkus,
 2018-06-14
;
_cod_original_cell_volume 724(6)
_cod_database_code 2001698

loop_
_space_group_symop_id
_space_group_symop_operation_xyz
1 x,y,z
2 -x,-y,-z

loop_
_atom_site_label
_atom_site_fract_x
_atom_site_fract_y
_atom_site_fract_z
_atom_site_U_iso_or_equiv
Cl(1) .20010(10) .42410(10) .24000(10) .0406
Cl(2) .17470(10) .95720(10) .2353(2) .0442
C(1) -.0671(5) .6104(4) .3027(7) .0417
C(2) -.1680(4) .3967(4) .1060(5) .0353
C(3) -.2813(4) .2955(4) .0098(6) .0345
C(4) -.4231(4) .2980(3) .0176(5) .0276
C(5) -.5478(4) .1887(3) -.0815(5) .0278
C(6) -.5275(4) .0810(4) -.1914(6) .0385
C(7) -.6448(4) -.0206(4) -.2746(6) .0410
C(8) -.9040(5) -.1320(4) -.3309(8) .0452
C(9) -.8035(4) .0851(4) -.1503(6) .0355
C(10) -.6890(4) .1887(4) -.0668(6) .0341
C(11) -.4434(4) .4060(3) .1268(5) .0325
C(12) -.3268(4) .5052(4) .2194(5) .0341
N(1) -.1915(3) .4998(3) .2079(4) 0.310
N(2) -.7792(3) -.0177(3) -.2511(4) .0342
O(1) .3273(4) .2422(4) .4498(5) .0616
O(2) .6359(5) .2901(4) .5168(6) .0661
H(2) -.059(6) .399(5) .110(7) .078(4)
H(3) -.253(5) .227(5) -.055(8) .078(4)
H(6) -.427(6) .071(5) -.216(7) .078(4)
H(7) -.630(5) -.095(5) -.364(8) .078(4)
H(9) -.910(6) .078(5) -.148(7) .078(4)
H(10) -.714(5) .260(5) .009(7) .078(4)
H(11) -.544(6) .414(5) .147(7) .078(4)
H(12) -.337(5) .580(5) .304(8) .078(4)
H(81) -.949(6) -.168(5) -.228(8) .078(4)
H(82) -.860(6) -.194(5) -.411(8) .078(4)
H(83) -.963(6) -.122(5) -.424(8) .078(4)
H(101) -.058(5) .683(5) .241(8) .078(4)
H(102) -.092(5) .639(5) .444(8) .078(4)
H(103) .030(6) .583(5) .306(7) .078(4)
H(110) .274(6) .151(5) .378(8) .078(4)
H(111) .290(6) .269(5) .390(8) .078(4)
H(210) .669(6) .360(5) .606(8) .078(4)
H(211) .537(6) .284(5) .516(8) .078(4)

loop_
_geom_bond_atom_site_label_1
_geom_bond_atom_site_label_2
_geom_bond_distance
C(1) N(1) 1.476(5)
C(2) C(3) 1.366(5)
C(2) N(1) 1.341(5)
C(3) C(4) 1.388(5)
C(4) C(5) 1.478(5)
C(4) C(11) 1.392(5)
C(5) C(6) 1.392(5)
C(5) C(10) 1.380(5)
C(6) C(7) 1.366(5)
C(7) N(2) 1.333(5)
C(8) N(2) 1.479(5)
C(9) C(10) 1.364(5)
C(9) N(2) 1.339(5)
C(11) C(12) 1.366(5)
C(12) N(1) 1.338(5)
